data_7047133
loop_
_publ_author_name
'Khalil, Georges'
'Barloy, Laurent'
'Kyritsakas, Nathalie'
'Mobian, Pierre'
'Henry, Marc'

_publ_section_title
;
 From monomeric complexes to double-stranded helicates constructed around
 trans-TiO<sub>4</sub>N<sub>2</sub> motifs with intramolecular
 inter-ligand hydrogen-bonding interactions.
;
_journal_issue 32
_journal_name_full 'Dalton transactions (Cambridge, England : 2003)'
_journal_page_first 11113
_journal_page_last 11122
_journal_paper_doi 10.1039/c8dt01343h
_journal_volume 47
_journal_year 2018
_chemical_formula_moiety 'C58 H42 N2 O4 Ti, C4 H10 O'
_chemical_formula_sum 'C62 H52 N2 O5 Ti'
_chemical_formula_weight 952.95
_space_group_crystal_system triclinic
_space_group_IT_number 2
_space_group_name_Hall '-P 1'
_space_group_name_H-M_alt 'P -1'
_symmetry_space_group_name_Hall '-P 1'
_symmetry_space_group_name_H-M 'P -1'
_atom_sites_solution_hydrogens geom
_audit_block_doi 10.5517/ccdc.csd.cc1zdk42
_audit_creation_method SHELXL-2014/6
_audit_update_record
;
2018-03-13 deposited with the CCDC.
2018-07-09 downloaded from the CCDC.
;
_cell_angle_alpha 83.344(2)
_cell_angle_beta 80.188(2)
_cell_angle_gamma 88.761(2)
_cell_formula_units_Z 2
_cell_length_a 11.6088(5)
_cell_length_b 12.5943(4)
_cell_length_c 17.0245(6)
_cell_measurement_reflns_used 100000
_cell_measurement_temperature 173(2)
_cell_measurement_theta_max 25.
_cell_measurement_theta_min 2.5
_cell_volume 2436.12(16)
_computing_cell_refinement 'Bruker SAINT'
_computing_data_collection 'Bruker APEX2'
_computing_data_reduction 'Bruker SAINT'
_computing_molecular_graphics 'Bruker SHELXTL'
_computing_publication_material 'Bruker SHELXTL'
_computing_structure_refinement 'SHELXL-2014/6 (Sheldrick, 2014)'
_computing_structure_solution 'SHELXS-97 (Sheldrick, 2008)'
_diffrn_ambient_temperature 173(2)
_diffrn_measured_fraction_theta_full 0.960
_diffrn_measured_fraction_theta_max 0.929
_diffrn_measurement_device_type 'Bruker APEX-II CCD'
_diffrn_measurement_method '\f and \w scans'
_diffrn_radiation_monochromator graphite
_diffrn_radiation_source 'fine-focus sealed tube'
_diffrn_radiation_type MoK\a
_diffrn_radiation_wavelength 0.71073
_diffrn_reflns_av_R_equivalents 0.0343
_diffrn_reflns_av_unetI/netI 0.0209
_diffrn_reflns_Laue_measured_fraction_full 0.960
_diffrn_reflns_Laue_measured_fraction_max 0.929
_diffrn_reflns_limit_h_max 15
_diffrn_reflns_limit_h_min -15
_diffrn_reflns_limit_k_max 12
_diffrn_reflns_limit_k_min -14
_diffrn_reflns_limit_l_max 22
_diffrn_reflns_limit_l_min -22
_diffrn_reflns_number 106848
_diffrn_reflns_point_group_measured_fraction_full 0.960
_diffrn_reflns_point_group_measured_fraction_max 0.929
_diffrn_reflns_theta_full 25.242
_diffrn_reflns_theta_max 27.625
_diffrn_reflns_theta_min 1.222
_exptl_absorpt_coefficient_mu 0.230
_exptl_absorpt_correction_T_max 0.991
_exptl_absorpt_correction_T_min 0.981
_exptl_absorpt_correction_type multi-scan
_exptl_absorpt_process_details sadabs
_exptl_crystal_colour orange
_exptl_crystal_density_diffrn 1.299
_exptl_crystal_density_meas ?
_exptl_crystal_description prism
_exptl_crystal_F_000 1000
_exptl_crystal_size_max 0.060
_exptl_crystal_size_mid 0.050
_exptl_crystal_size_min 0.050
_refine_diff_density_max 0.391
_refine_diff_density_min -0.449
_refine_diff_density_rms 0.043
_refine_ls_extinction_method none
_refine_ls_goodness_of_fit_ref 1.026
_refine_ls_hydrogen_treatment constr
_refine_ls_matrix_type full
_refine_ls_number_parameters 633
_refine_ls_number_reflns 10538
_refine_ls_number_restraints 0
_refine_ls_restrained_S_all 1.026
_refine_ls_R_factor_all 0.0454
_refine_ls_R_factor_gt 0.0361
_refine_ls_shift/su_max 0.002
_refine_ls_shift/su_mean 0.000
_refine_ls_structure_factor_coef Fsqd
_refine_ls_weighting_details 'w=1/[\s^2^(Fo^2^)+(0.0355P)^2^+1.5034P] where P=(Fo^2^+2Fc^2^)/3'
_refine_ls_weighting_scheme calc
_refine_ls_wR_factor_gt 0.0885
_refine_ls_wR_factor_ref 0.0941
_reflns_Friedel_coverage 0.000
_reflns_number_gt 8940
_reflns_number_total 10538
_reflns_threshold_expression 'I > 2\s(I)'
_cod_data_source_file c8dt01343h2.cif
_cod_data_source_block e3520a_a
_cod_depositor_comments
;
The following automatic conversions were performed:

'_exptl_crystal_density_meas' value 'none' was changed to '?' - the
value is perceived as not measured.

Automatic conversion script
Id: cif_fix_values 4973 2017-02-22 13:04:09Z antanas 

 Adding full bibliography for 7047131--7047135.cif.
;
_cod_database_code 7047133
_shelx_space_group_comment
;
The symmetry employed for this shelxl refinement is uniquely defined
by the following loop, which should always be used as a source of
symmetry information in preference to the above space-group names.
They are only intended as comments.
;
_shelx_estimated_absorpt_t_min 0.986
_shelx_estimated_absorpt_t_max 0.989
_shelxl_version_number 2014/6

loop_
_space_group_symop_operation_xyz
'x, y, z'
'-x, -y, -z'

loop_
_atom_site_label
_atom_site_type_symbol
_atom_site_fract_x
_atom_site_fract_y
_atom_site_fract_z
_atom_site_U_iso_or_equiv
_atom_site_adp_type
_atom_site_occupancy
_atom_site_site_symmetry_order
_atom_site_calc_flag
_atom_site_refinement_flags_posn
_atom_site_refinement_flags_adp
Ti1 Ti 0.29645(2) 0.71623(2) 0.72852(2) 0.01614(7) Uani 1 1 d . .
C1 C 0.23621(14) 0.82639(13) 0.49393(8) 0.0258(3) Uani 1 1 d . .
C2 C 0.35587(15) 0.80850(15) 0.47960(10) 0.0335(4) Uani 1 1 d . .
H2 H 0.3860 0.7405 0.4966 0.040 Uiso 1 1 calc R U
C3 C 0.43200(18) 0.88873(17) 0.44079(12) 0.0475(5) Uani 1 1 d . .
H3 H 0.5137 0.8752 0.4311 0.057 Uiso 1 1 calc R U
C4 C 0.38982(19) 0.98820(17) 0.41619(12) 0.0509(5) Uani 1 1 d . .
H4 H 0.4423 1.0431 0.3900 0.061 Uiso 1 1 calc R U
C5 C 0.2718(2) 1.00719(16) 0.42977(12) 0.0462(5) Uani 1 1 d . .
H5 H 0.2424 1.0754 0.4127 0.055 Uiso 1 1 calc R U
C6 C 0.19504(16) 0.92720(14) 0.46828(10) 0.0347(4) Uani 1 1 d . .
H6 H 0.1134 0.9412 0.4773 0.042 Uiso 1 1 calc R U
C7 C 0.15242(13) 0.74071(12) 0.53314(8) 0.0222(3) Uani 1 1 d . .
C8 C 0.17443(12) 0.66811(12) 0.59846(8) 0.0191(3) Uani 1 1 d . .
O1 O 0.27376(8) 0.67576(8) 0.62873(5) 0.0185(2) Uani 1 1 d . .
C9 C 0.09325(13) 0.58684(12) 0.63196(8) 0.0215(3) Uani 1 1 d . .
C10 C -0.00871(13) 0.58045(14) 0.59995(9) 0.0285(3) Uani 1 1 d . .
H10 H -0.0633 0.5252 0.6219 0.034 Uiso 1 1 calc R U
C11 C -0.03257(14) 0.65223(15) 0.53712(10) 0.0333(4) Uani 1 1 d . .
H11 H -0.1034 0.6476 0.5168 0.040 Uiso 1 1 calc R U
C12 C 0.04790(14) 0.73075(14) 0.50425(9) 0.0300(4) Uani 1 1 d . .
H12 H 0.0319 0.7797 0.4606 0.036 Uiso 1 1 calc R U
C13 C 0.11377(13) 0.50304(12) 0.69746(8) 0.0225(3) Uani 1 1 d . .
C14 C 0.14428(12) 0.52693(12) 0.77017(8) 0.0199(3) Uani 1 1 d . .
O2 O 0.16825(8) 0.62822(8) 0.78009(6) 0.0195(2) Uani 1 1 d . .
C15 C 0.15197(13) 0.44322(12) 0.83228(9) 0.0231(3) Uani 1 1 d . .
C16 C 0.13214(15) 0.33888(13) 0.81860(10) 0.0313(4) Uani 1 1 d . .
H16 H 0.1364 0.2825 0.8602 0.038 Uiso 1 1 calc R U
C17 C 0.10646(17) 0.31487(14) 0.74659(10) 0.0360(4) Uani 1 1 d . .
H17 H 0.0956 0.2427 0.7382 0.043 Uiso 1 1 calc R U
C18 C 0.09660(15) 0.39677(13) 0.68668(10) 0.0311(4) Uani 1 1 d . .
H18 H 0.0778 0.3804 0.6373 0.037 Uiso 1 1 calc R U
C19 C 0.18006(13) 0.46176(12) 0.91151(9) 0.0247(3) Uani 1 1 d . .
C20 C 0.25122(15) 0.38942(14) 0.95009(10) 0.0326(4) Uani 1 1 d . .
H20 H 0.2875 0.3324 0.9231 0.039 Uiso 1 1 calc R U
C21 C 0.26933(17) 0.39992(16) 1.02698(11) 0.0420(5) Uani 1 1 d . .
H21 H 0.3184 0.3505 1.0522 0.050 Uiso 1 1 calc R U
C22 C 0.21666(18) 0.48161(17) 1.06728(11) 0.0434(5) Uani 1 1 d . .
H22 H 0.2276 0.4876 1.1206 0.052 Uiso 1 1 calc R U
C23 C 0.14771(16) 0.55496(16) 1.02943(10) 0.0381(4) Uani 1 1 d . .
H23 H 0.1122 0.6122 1.0566 0.046 Uiso 1 1 calc R U
C24 C 0.13019(14) 0.54528(13) 0.95199(9) 0.0286(3) Uani 1 1 d . .
H24 H 0.0834 0.5965 0.9264 0.034 Uiso 1 1 calc R U
C25 C 0.11663(13) 0.92491(13) 0.88758(8) 0.0237(3) Uani 1 1 d . .
C26 C 0.08604(14) 0.82352(13) 0.92626(9) 0.0267(3) Uani 1 1 d . .
H26 H 0.1455 0.7721 0.9334 0.032 Uiso 1 1 calc R U
C27 C -0.02990(14) 0.79647(15) 0.95455(10) 0.0319(4) Uani 1 1 d . .
H27 H -0.0490 0.7268 0.9809 0.038 Uiso 1 1 calc R U
C28 C -0.11788(15) 0.87000(16) 0.94478(10) 0.0359(4) Uani 1 1 d . .
H28 H -0.1973 0.8513 0.9643 0.043 Uiso 1 1 calc R U
C29 C -0.08945(16) 0.97051(16) 0.90654(11) 0.0404(4) Uani 1 1 d . .
H29 H -0.1495 1.0214 0.8995 0.049 Uiso 1 1 calc R U
C30 C 0.02612(15) 0.99791(15) 0.87832(10) 0.0339(4) Uani 1 1 d . .
H30 H 0.0444 1.0678 0.8521 0.041 Uiso 1 1 calc R U
C31 C 0.24042(13) 0.95732(12) 0.85886(8) 0.0231(3) Uani 1 1 d . .
C32 C 0.32823(13) 0.88656(12) 0.82755(8) 0.0202(3) Uani 1 1 d . .
O3 O 0.30109(8) 0.78459(8) 0.82126(5) 0.0195(2) Uani 1 1 d . .
C33 C 0.44435(13) 0.92240(12) 0.80249(8) 0.0228(3) Uani 1 1 d . .
C34 C 0.47030(15) 1.02900(13) 0.80624(10) 0.0308(4) Uani 1 1 d . .
H34 H 0.5481 1.0539 0.7887 0.037 Uiso 1 1 calc R U
C35 C 0.38445(16) 1.09890(14) 0.83516(11) 0.0359(4) Uani 1 1 d . .
H35 H 0.4028 1.1717 0.8366 0.043 Uiso 1 1 calc R U
C36 C 0.27213(15) 1.06256(13) 0.86195(10) 0.0313(4) Uani 1 1 d . .
H36 H 0.2143 1.1109 0.8832 0.038 Uiso 1 1 calc R U
C37 C 0.54251(13) 0.84937(12) 0.77679(8) 0.0220(3) Uani 1 1 d . .
C38 C 0.54103(12) 0.78196(12) 0.71633(8) 0.0196(3) Uani 1 1 d . .
O4 O 0.44439(8) 0.77655(8) 0.68260(5) 0.0189(2) Uani 1 1 d . .
C39 C 0.64036(13) 0.72089(12) 0.69057(8) 0.0220(3) Uani 1 1 d . .
C40 C 0.73842(13) 0.72547(14) 0.72734(9) 0.0281(3) Uani 1 1 d . .
H40 H 0.8053 0.6837 0.7106 0.034 Uiso 1 1 calc R U
C41 C 0.73991(14) 0.78965(15) 0.78769(10) 0.0318(4) Uani 1 1 d . .
H41 H 0.8069 0.7911 0.8128 0.038 Uiso 1 1 calc R U
C42 C 0.64353(14) 0.85158(14) 0.81128(9) 0.0285(3) Uani 1 1 d . .
H42 H 0.6458 0.8968 0.8519 0.034 Uiso 1 1 calc R U
C43 C 0.64434(12) 0.65200(13) 0.62495(9) 0.0229(3) Uani 1 1 d . .
C44 C 0.68891(13) 0.54881(13) 0.63321(10) 0.0283(3) Uani 1 1 d . .
H44 H 0.7138 0.5216 0.6820 0.034 Uiso 1 1 calc R U
C45 C 0.69755(15) 0.48493(15) 0.57131(11) 0.0362(4) Uani 1 1 d . .
H45 H 0.7284 0.4146 0.5778 0.043 Uiso 1 1 calc R U
C46 C 0.66157(16) 0.52335(17) 0.50070(12) 0.0428(5) Uani 1 1 d . .
H46 H 0.6669 0.4796 0.4584 0.051 Uiso 1 1 calc R U
C47 C 0.61755(17) 0.62586(17) 0.49143(11) 0.0448(5) Uani 1 1 d . .
H47 H 0.5934 0.6528 0.4423 0.054 Uiso 1 1 calc R U
C48 C 0.60831(15) 0.68979(15) 0.55309(10) 0.0330(4) Uani 1 1 d . .
H48 H 0.5771 0.7600 0.5462 0.040 Uiso 1 1 calc R U
N1 N 0.19224(11) 0.85714(10) 0.69456(7) 0.0225(3) Uani 1 1 d . .
C49 C 0.07535(14) 0.85288(14) 0.70609(10) 0.0294(3) Uani 1 1 d . .
H49 H 0.0377 0.7873 0.7282 0.035 Uiso 1 1 calc R U
C50 C 0.00754(17) 0.94046(16) 0.68691(11) 0.0391(4) Uani 1 1 d . .
H50 H -0.0752 0.9349 0.6947 0.047 Uiso 1 1 calc R U
C51 C 0.06228(19) 1.03593(16) 0.65629(11) 0.0435(5) Uani 1 1 d . .
H51 H 0.0176 1.0977 0.6437 0.052 Uiso 1 1 calc R U
C52 C 0.18177(18) 1.04098(15) 0.64420(11) 0.0398(4) Uani 1 1 d . .
H52 H 0.2209 1.1062 0.6230 0.048 Uiso 1 1 calc R U
C53 C 0.24460(15) 0.95008(13) 0.66326(9) 0.0297(3) Uani 1 1 d . .
H53 H 0.3276 0.9535 0.6539 0.036 Uiso 1 1 calc R U
N2 N 0.39988(10) 0.57571(10) 0.76333(7) 0.0227(3) Uani 1 1 d . .
C54 C 0.44945(14) 0.56941(14) 0.82920(10) 0.0305(4) Uani 1 1 d . .
H54 H 0.4422 0.6282 0.8600 0.037 Uiso 1 1 calc R U
C55 C 0.51092(15) 0.47988(16) 0.85378(11) 0.0407(5) Uani 1 1 d . .
H55 H 0.5467 0.4780 0.9001 0.049 Uiso 1 1 calc R U
C56 C 0.51979(15) 0.39345(16) 0.81031(12) 0.0413(5) Uani 1 1 d . .
H56 H 0.5604 0.3308 0.8268 0.050 Uiso 1 1 calc R U
C57 C 0.46914(15) 0.39944(15) 0.74314(12) 0.0376(4) Uani 1 1 d . .
H57 H 0.4742 0.3409 0.7122 0.045 Uiso 1 1 calc R U
C58 C 0.41056(14) 0.49160(13) 0.72082(10) 0.0286(3) Uani 1 1 d . .
H58 H 0.3765 0.4957 0.6736 0.034 Uiso 1 1 calc R U
C59 C 0.5712(3) 0.1600(4) 0.98403(16) 0.1218(16) Uani 1 1 d . .
H59A H 0.5056 0.1916 0.9601 0.183 Uiso 1 1 calc R U
H59B H 0.5638 0.1770 1.0394 0.183 Uiso 1 1 calc R U
H59C H 0.5707 0.0822 0.9838 0.183 Uiso 1 1 calc R U
C60 C 0.6790(2) 0.2025(2) 0.93836(13) 0.0602(6) Uani 1 1 d . .
H60A H 0.6830 0.2798 0.9435 0.072 Uiso 1 1 calc R U
H60B H 0.7453 0.1668 0.9604 0.072 Uiso 1 1 calc R U
O5 O 0.68928(11) 0.18797(11) 0.85675(8) 0.0424(3) Uani 1 1 d . .
C61 C 0.78801(19) 0.2360(2) 0.80790(15) 0.0607(6) Uani 1 1 d . .
H61A H 0.8597 0.2052 0.8257 0.073 Uiso 1 1 calc R U
H61B H 0.7871 0.3137 0.8125 0.073 Uiso 1 1 calc R U
C62 C 0.7886(3) 0.2181(3) 0.72347(16) 0.0824(9) Uani 1 1 d . .
H62A H 0.7940 0.1413 0.7187 0.124 Uiso 1 1 calc R U
H62B H 0.8558 0.2547 0.6892 0.124 Uiso 1 1 calc R U
H62C H 0.7162 0.2465 0.7067 0.124 Uiso 1 1 calc R U

loop_
_atom_site_aniso_label
_atom_site_aniso_U_11
_atom_site_aniso_U_22
_atom_site_aniso_U_33
_atom_site_aniso_U_23
_atom_site_aniso_U_13
_atom_site_aniso_U_12
Ti1 0.01763(12) 0.01402(15) 0.01660(12) -0.00121(9) -0.00264(9) -0.00131(9)
C1 0.0336(8) 0.0270(9) 0.0177(7) 0.0009(6) -0.0085(6) -0.0026(6)
C2 0.0321(9) 0.0344(10) 0.0309(8) 0.0088(7) -0.0048(7) -0.0040(7)
C3 0.0376(10) 0.0540(13) 0.0453(11) 0.0190(9) -0.0064(8) -0.0125(9)
C4 0.0562(13) 0.0479(13) 0.0452(11) 0.0229(9) -0.0151(9) -0.0234(10)
C5 0.0680(14) 0.0290(11) 0.0424(10) 0.0117(8) -0.0218(10) -0.0056(9)
C6 0.0420(10) 0.0320(10) 0.0309(8) 0.0032(7) -0.0133(7) 0.0008(8)
C7 0.0240(7) 0.0244(9) 0.0188(6) -0.0033(5) -0.0046(5) 0.0002(6)
C8 0.0179(7) 0.0214(8) 0.0188(6) -0.0052(5) -0.0031(5) 0.0004(5)
O1 0.0180(5) 0.0192(6) 0.0184(5) -0.0021(4) -0.0037(4) -0.0015(4)
C9 0.0225(7) 0.0221(8) 0.0201(7) -0.0050(5) -0.0023(5) -0.0013(6)
C10 0.0233(8) 0.0344(10) 0.0284(8) -0.0055(6) -0.0039(6) -0.0063(6)
C11 0.0237(8) 0.0474(11) 0.0311(8) -0.0032(7) -0.0113(6) -0.0037(7)
C12 0.0293(8) 0.0380(10) 0.0236(7) 0.0008(6) -0.0099(6) 0.0012(7)
C13 0.0217(7) 0.0217(9) 0.0233(7) -0.0024(6) -0.0008(5) -0.0042(6)
C14 0.0190(7) 0.0163(8) 0.0229(7) -0.0023(5) 0.0008(5) -0.0029(5)
O2 0.0217(5) 0.0160(6) 0.0197(5) -0.0016(4) -0.0007(4) -0.0027(4)
C15 0.0230(7) 0.0196(9) 0.0246(7) -0.0001(6) 0.0002(6) -0.0017(6)
C16 0.0400(9) 0.0183(9) 0.0323(8) 0.0030(6) -0.0008(7) -0.0026(7)
C17 0.0522(11) 0.0166(9) 0.0378(9) -0.0056(7) -0.0007(8) -0.0082(7)
C18 0.0396(9) 0.0247(10) 0.0291(8) -0.0073(6) -0.0023(7) -0.0083(7)
C19 0.0242(7) 0.0233(9) 0.0237(7) 0.0054(6) -0.0002(6) -0.0085(6)
C20 0.0301(8) 0.0271(10) 0.0379(9) 0.0077(7) -0.0051(7) -0.0037(7)
C21 0.0407(10) 0.0427(12) 0.0418(10) 0.0159(8) -0.0173(8) -0.0094(8)
C22 0.0494(11) 0.0520(13) 0.0299(9) 0.0050(8) -0.0144(8) -0.0166(9)
C23 0.0429(10) 0.0423(12) 0.0301(8) -0.0066(7) -0.0062(7) -0.0082(8)
C24 0.0303(8) 0.0280(9) 0.0268(8) 0.0001(6) -0.0044(6) -0.0044(7)
C25 0.0281(8) 0.0246(9) 0.0193(7) -0.0084(6) -0.0020(6) 0.0014(6)
C26 0.0281(8) 0.0270(9) 0.0246(7) -0.0045(6) -0.0027(6) 0.0013(6)
C27 0.0317(9) 0.0345(10) 0.0282(8) -0.0059(7) 0.0012(6) -0.0044(7)
C28 0.0262(8) 0.0486(12) 0.0341(9) -0.0174(8) 0.0001(7) -0.0005(7)
C29 0.0323(9) 0.0439(12) 0.0469(10) -0.0163(9) -0.0060(8) 0.0129(8)
C30 0.0366(9) 0.0281(10) 0.0368(9) -0.0073(7) -0.0041(7) 0.0058(7)
C31 0.0299(8) 0.0200(9) 0.0192(7) -0.0029(5) -0.0028(6) -0.0006(6)
C32 0.0273(7) 0.0174(8) 0.0162(6) -0.0022(5) -0.0037(5) -0.0029(6)
O3 0.0235(5) 0.0157(6) 0.0188(5) -0.0032(4) -0.0013(4) -0.0031(4)
C33 0.0273(8) 0.0221(9) 0.0192(7) -0.0045(5) -0.0026(5) -0.0041(6)
C34 0.0339(9) 0.0261(10) 0.0315(8) -0.0056(6) -0.0001(7) -0.0111(7)
C35 0.0472(10) 0.0188(9) 0.0410(9) -0.0080(7) -0.0011(8) -0.0078(7)
C36 0.0403(9) 0.0209(9) 0.0324(8) -0.0084(6) -0.0017(7) 0.0015(7)
C37 0.0222(7) 0.0225(8) 0.0204(7) -0.0011(5) -0.0007(5) -0.0069(6)
C38 0.0196(7) 0.0206(8) 0.0177(6) 0.0011(5) -0.0022(5) -0.0051(5)
O4 0.0188(5) 0.0198(6) 0.0183(5) -0.0016(4) -0.0032(4) -0.0030(4)
C39 0.0213(7) 0.0229(8) 0.0212(7) -0.0005(5) -0.0024(5) -0.0039(6)
C40 0.0207(7) 0.0363(10) 0.0272(8) -0.0042(6) -0.0033(6) 0.0004(6)
C41 0.0240(8) 0.0448(11) 0.0288(8) -0.0057(7) -0.0096(6) -0.0053(7)
C42 0.0284(8) 0.0356(10) 0.0228(7) -0.0078(6) -0.0044(6) -0.0080(7)
C43 0.0160(7) 0.0275(9) 0.0249(7) -0.0054(6) -0.0004(5) -0.0019(6)
C44 0.0220(7) 0.0307(10) 0.0314(8) -0.0043(6) -0.0018(6) -0.0004(6)
C45 0.0288(9) 0.0312(11) 0.0492(10) -0.0137(8) -0.0026(7) 0.0044(7)
C46 0.0369(10) 0.0525(13) 0.0451(10) -0.0293(9) -0.0093(8) 0.0105(9)
C47 0.0472(11) 0.0593(14) 0.0342(9) -0.0212(9) -0.0160(8) 0.0198(10)
C48 0.0335(9) 0.0377(11) 0.0298(8) -0.0103(7) -0.0081(7) 0.0094(7)
N1 0.0273(6) 0.0199(7) 0.0214(6) -0.0041(5) -0.0063(5) 0.0022(5)
C49 0.0292(8) 0.0291(10) 0.0310(8) -0.0059(6) -0.0073(6) 0.0046(7)
C50 0.0357(10) 0.0424(12) 0.0419(10) -0.0083(8) -0.0134(8) 0.0145(8)
C51 0.0596(13) 0.0334(12) 0.0408(10) -0.0046(8) -0.0209(9) 0.0227(9)
C52 0.0587(12) 0.0232(10) 0.0384(9) 0.0025(7) -0.0151(8) 0.0027(8)
C53 0.0365(9) 0.0225(9) 0.0304(8) -0.0001(6) -0.0086(7) -0.0001(7)
N2 0.0192(6) 0.0211(7) 0.0268(6) 0.0026(5) -0.0045(5) -0.0020(5)
C54 0.0288(8) 0.0301(10) 0.0328(8) 0.0052(7) -0.0112(6) -0.0052(7)
C55 0.0302(9) 0.0458(12) 0.0442(10) 0.0167(8) -0.0155(8) -0.0035(8)
C56 0.0277(9) 0.0311(11) 0.0586(12) 0.0160(9) -0.0036(8) 0.0065(7)
C57 0.0316(9) 0.0257(10) 0.0512(11) 0.0004(8) 0.0012(8) 0.0049(7)
C58 0.0263(8) 0.0234(9) 0.0347(8) -0.0015(6) -0.0031(6) 0.0030(6)
C59 0.093(2) 0.228(5) 0.0388(14) 0.032(2) -0.0192(15) -0.048(3)
C60 0.0579(14) 0.0831(18) 0.0447(12) -0.0072(11) -0.0244(10) 0.0134(12)
O5 0.0415(7) 0.0487(9) 0.0386(7) -0.0029(6) -0.0124(6) -0.0021(6)
C61 0.0403(12) 0.0689(17) 0.0699(15) 0.0014(12) -0.0076(10) 0.0058(11)
C62 0.0665(17) 0.113(3) 0.0586(16) -0.0084(15) 0.0118(13) 0.0072(16)

loop_
_atom_type_symbol
_atom_type_description
_atom_type_scat_dispersion_real
_atom_type_scat_dispersion_imag
_atom_type_scat_source
C C 0.0033 0.0016 'International Tables Vol C Tables 4.2.6.8 and 6.1.1.4'
H H 0.0000 0.0000 'International Tables Vol C Tables 4.2.6.8 and 6.1.1.4'
N N 0.0061 0.0033 'International Tables Vol C Tables 4.2.6.8 and 6.1.1.4'
O O 0.0106 0.0060 'International Tables Vol C Tables 4.2.6.8 and 6.1.1.4'
Ti Ti 0.2776 0.4457 'International Tables Vol C Tables 4.2.6.8 and 6.1.1.4'

loop_
_geom_angle_atom_site_label_1
_geom_angle_atom_site_label_2
_geom_angle_atom_site_label_3
_geom_angle
O1 Ti1 O3 167.22(4)
O1 Ti1 O4 91.60(4)
O3 Ti1 O4 89.02(4)
O1 Ti1 O2 89.27(4)
O3 Ti1 O2 92.94(4)
O4 Ti1 O2 167.19(5)
O1 Ti1 N2 96.70(5)
O3 Ti1 N2 96.06(5)
O4 Ti1 N2 84.02(4)
O2 Ti1 N2 83.18(4)
O1 Ti1 N1 83.65(4)
O3 Ti1 N1 83.59(4)
O4 Ti1 N1 96.19(5)
O2 Ti1 N1 96.61(5)
N2 Ti1 N1 179.58(5)
C2 C1 C6 118.08(15)
C2 C1 C7 121.79(15)
C6 C1 C7 120.10(15)
C1 C2 C3 120.72(17)
C1 C2 H2 119.6
C3 C2 H2 119.6
C4 C3 C2 120.44(19)
C4 C3 H3 119.8
C2 C3 H3 119.8
C5 C4 C3 119.60(18)
C5 C4 H4 120.2
C3 C4 H4 120.2
C4 C5 C6 120.29(18)
C4 C5 H5 119.9
C6 C5 H5 119.9
C5 C6 C1 120.88(18)
C5 C6 H6 119.6
C1 C6 H6 119.6
C12 C7 C8 118.29(14)
C12 C7 C1 119.17(13)
C8 C7 C1 122.54(13)
O1 C8 C9 119.77(12)
O1 C8 C7 120.13(13)
C9 C8 C7 120.09(13)
C8 O1 Ti1 130.21(8)
C10 C9 C8 118.86(14)
C10 C9 C13 117.84(13)
C8 C9 C13 123.21(13)
C11 C10 C9 121.70(15)
C11 C10 H10 119.1
C9 C10 H10 119.1
C12 C11 C10 118.99(15)
C12 C11 H11 120.5
C10 C11 H11 120.5
C11 C12 C7 122.04(15)
C11 C12 H12 119.0
C7 C12 H12 119.0
C18 C13 C14 119.33(14)
C18 C13 C9 117.57(13)
C14 C13 C9 123.03(13)
O2 C14 C13 120.39(13)
O2 C14 C15 120.08(13)
C13 C14 C15 119.51(13)
C14 O2 Ti1 129.25(9)
C16 C15 C14 118.59(14)
C16 C15 C19 118.43(14)
C14 C15 C19 122.98(13)
C17 C16 C15 122.02(15)
C17 C16 H16 119.0
C15 C16 H16 119.0
C16 C17 C18 119.31(15)
C16 C17 H17 120.3
C18 C17 H17 120.3
C17 C18 C13 121.17(15)
C17 C18 H18 119.4
C13 C18 H18 119.4
C24 C19 C20 118.13(15)
C24 C19 C15 121.60(14)
C20 C19 C15 120.09(15)
C21 C20 C19 120.81(18)
C21 C20 H20 119.6
C19 C20 H20 119.6
C22 C21 C20 120.41(17)
C22 C21 H21 119.8
C20 C21 H21 119.8
C21 C22 C23 119.48(17)
C21 C22 H22 120.3
C23 C22 H22 120.3
C22 C23 C24 120.28(18)
C22 C23 H23 119.9
C24 C23 H23 119.9
C19 C24 C23 120.86(16)
C19 C24 H24 119.6
C23 C24 H24 119.6
C26 C25 C30 117.48(15)
C26 C25 C31 122.19(14)
C30 C25 C31 120.30(15)
C27 C26 C25 120.98(15)
C27 C26 H26 119.5
C25 C26 H26 119.5
C28 C27 C26 120.51(17)
C28 C27 H27 119.7
C26 C27 H27 119.7
C29 C28 C27 119.38(16)
C29 C28 H28 120.3
C27 C28 H28 120.3
C28 C29 C30 120.31(17)
C28 C29 H29 119.8
C30 C29 H29 119.8
C29 C30 C25 121.33(17)
C29 C30 H30 119.3
C25 C30 H30 119.3
C36 C31 C32 117.95(14)
C36 C31 C25 118.83(14)
C32 C31 C25 123.22(13)
O3 C32 C33 119.71(13)
O3 C32 C31 120.13(13)
C33 C32 C31 120.16(13)
C32 O3 Ti1 129.67(8)
C34 C33 C32 119.14(14)
C34 C33 C37 118.13(14)
C32 C33 C37 122.62(13)
C35 C34 C33 120.89(15)
C35 C34 H34 119.6
C33 C34 H34 119.6
C36 C35 C34 119.66(15)
C36 C35 H35 120.2
C34 C35 H35 120.2
C35 C36 C31 122.15(16)
C35 C36 H36 118.9
C31 C36 H36 118.9
C42 C37 C38 118.36(14)
C42 C37 C33 118.49(13)
C38 C37 C33 123.07(13)
O4 C38 C39 119.87(12)
O4 C38 C37 119.96(13)
C39 C38 C37 120.17(13)
C38 O4 Ti1 129.02(8)
C40 C39 C38 119.12(14)
C40 C39 C43 118.86(14)
C38 C39 C43 122.01(13)
C41 C40 C39 121.13(15)
C41 C40 H40 119.4
C39 C40 H40 119.4
C42 C41 C40 119.56(14)
C42 C41 H41 120.2
C40 C41 H41 120.2
C41 C42 C37 121.62(14)
C41 C42 H42 119.2
C37 C42 H42 119.2
C48 C43 C44 118.33(14)
C48 C43 C39 121.37(14)
C44 C43 C39 120.26(14)
C45 C44 C43 121.00(16)
C45 C44 H44 119.5
C43 C44 H44 119.5
C46 C45 C44 119.99(17)
C46 C45 H45 120.0
C44 C45 H45 120.0
C45 C46 C47 119.71(16)
C45 C46 H46 120.1
C47 C46 H46 120.1
C46 C47 C48 120.54(17)
C46 C47 H47 119.7
C48 C47 H47 119.7
C47 C48 C43 120.42(17)
C47 C48 H48 119.8
C43 C48 H48 119.8
C49 N1 C53 118.39(14)
C49 N1 Ti1 121.00(11)
C53 N1 Ti1 120.60(11)
N1 C49 C50 122.34(16)
N1 C49 H49 118.8
C50 C49 H49 118.8
C51 C50 C49 118.68(17)
C51 C50 H50 120.7
C49 C50 H50 120.7
C52 C51 C50 119.36(17)
C52 C51 H51 120.3
C50 C51 H51 120.3
C51 C52 C53 119.12(18)
C51 C52 H52 120.4
C53 C52 H52 120.4
N1 C53 C52 122.10(16)
N1 C53 H53 119.0
C52 C53 H53 119.0
C54 N2 C58 118.14(14)
C54 N2 Ti1 121.19(11)
C58 N2 Ti1 120.61(10)
N2 C54 C55 122.00(17)
N2 C54 H54 119.0
C55 C54 H54 119.0
C56 C55 C54 119.30(17)
C56 C55 H55 120.3
C54 C55 H55 120.3
C57 C56 C55 118.89(16)
C57 C56 H56 120.6
C55 C56 H56 120.6
C56 C57 C58 119.18(18)
C56 C57 H57 120.4
C58 C57 H57 120.4
N2 C58 C57 122.47(16)
N2 C58 H58 118.8
C57 C58 H58 118.8
C60 C59 H59A 109.5
C60 C59 H59B 109.5
H59A C59 H59B 109.5
C60 C59 H59C 109.5
H59A C59 H59C 109.5
H59B C59 H59C 109.5
O5 C60 C59 111.7(2)
O5 C60 H60A 109.3
C59 C60 H60A 109.3
O5 C60 H60B 109.3
C59 C60 H60B 109.3
H60A C60 H60B 107.9
C61 O5 C60 114.27(18)
O5 C61 C62 109.7(2)
O5 C61 H61A 109.7
C62 C61 H61A 109.7
O5 C61 H61B 109.7
C62 C61 H61B 109.7
H61A C61 H61B 108.2
C61 C62 H62A 109.5
C61 C62 H62B 109.5
H62A C62 H62B 109.5
C61 C62 H62C 109.5
H62A C62 H62C 109.5
H62B C62 H62C 109.5

loop_
_geom_bond_atom_site_label_1
_geom_bond_atom_site_label_2
_geom_bond_distance
Ti1 O1 1.8905(9)
Ti1 O3 1.8929(10)
Ti1 O4 1.8971(10)
Ti1 O2 1.9012(10)
Ti1 N2 2.1982(13)
Ti1 N1 2.2034(13)
C1 C2 1.387(2)
C1 C6 1.396(2)
C1 C7 1.488(2)
C2 C3 1.387(2)
C2 H2 0.9500
C3 C4 1.381(3)
C3 H3 0.9500
C4 C5 1.371(3)
C4 H4 0.9500
C5 C6 1.387(3)
C5 H5 0.9500
C6 H6 0.9500
C7 C12 1.398(2)
C7 C8 1.410(2)
C8 O1 1.3503(16)
C8 C9 1.409(2)
C9 C10 1.392(2)
C9 C13 1.490(2)
C10 C11 1.380(2)
C10 H10 0.9500
C11 C12 1.377(2)
C11 H11 0.9500
C12 H12 0.9500
C13 C18 1.395(2)
C13 C14 1.410(2)
C14 O2 1.3472(17)
C14 C15 1.417(2)
C15 C16 1.392(2)
C15 C19 1.486(2)
C16 C17 1.378(2)
C16 H16 0.9500
C17 C18 1.381(2)
C17 H17 0.9500
C18 H18 0.9500
C19 C24 1.386(2)
C19 C20 1.399(2)
C20 C21 1.382(3)
C20 H20 0.9500
C21 C22 1.377(3)
C21 H21 0.9500
C22 C23 1.384(3)
C22 H22 0.9500
C23 C24 1.387(2)
C23 H23 0.9500
C24 H24 0.9500
C25 C26 1.391(2)
C25 C30 1.398(2)
C25 C31 1.487(2)
C26 C27 1.386(2)
C26 H26 0.9500
C27 C28 1.382(3)
C27 H27 0.9500
C28 C29 1.374(3)
C28 H28 0.9500
C29 C30 1.383(3)
C29 H29 0.9500
C30 H30 0.9500
C31 C36 1.392(2)
C31 C32 1.415(2)
C32 O3 1.3494(18)
C32 C33 1.410(2)
C33 C34 1.393(2)
C33 C37 1.488(2)
C34 C35 1.381(2)
C34 H34 0.9500
C35 C36 1.376(2)
C35 H35 0.9500
C36 H36 0.9500
C37 C42 1.400(2)
C37 C38 1.411(2)
C38 O4 1.3510(16)
C38 C39 1.407(2)
C39 C40 1.395(2)
C39 C43 1.486(2)
C40 C41 1.381(2)
C40 H40 0.9500
C41 C42 1.380(2)
C41 H41 0.9500
C42 H42 0.9500
C43 C48 1.389(2)
C43 C44 1.389(2)
C44 C45 1.387(2)
C44 H44 0.9500
C45 C46 1.372(3)
C45 H45 0.9500
C46 C47 1.380(3)
C46 H46 0.9500
C47 C48 1.384(2)
C47 H47 0.9500
C48 H48 0.9500
N1 C49 1.339(2)
N1 C53 1.341(2)
C49 C50 1.382(2)
C49 H49 0.9500
C50 C51 1.377(3)
C50 H50 0.9500
C51 C52 1.369(3)
C51 H51 0.9500
C52 C53 1.381(3)
C52 H52 0.9500
C53 H53 0.9500
N2 C54 1.3388(19)
N2 C58 1.343(2)
C54 C55 1.383(2)
C54 H54 0.9500
C55 C56 1.378(3)
C55 H55 0.9500
C56 C57 1.366(3)
C56 H56 0.9500
C57 C58 1.380(2)
C57 H57 0.9500
C58 H58 0.9500
C59 C60 1.435(4)
C59 H59A 0.9800
C59 H59B 0.9800
C59 H59C 0.9800
C60 O5 1.407(2)
C60 H60A 0.9900
C60 H60B 0.9900
O5 C61 1.400(3)
C61 C62 1.479(4)
C61 H61A 0.9900
C61 H61B 0.9900
C62 H62A 0.9800
C62 H62B 0.9800
C62 H62C 0.9800
